data_7047126
loop_
_publ_author_name
'Icsel, Ceyda'
'Yilmaz, Veysel T.'
'Ayg\"un, Muhittin'
'Cevatemre, Buse'
'Alper, Pinar'
'Ulukaya, Engin'

_publ_section_title
;
 Palladium(II) and platinum(II) saccharinate complexes with
 bis(diphenylphosphino)methane/ethane: synthesis, S-phase arrest and
 ROS-mediated apoptosis in human colon cancer cells
;
_journal_name_full 'Dalton Transactions'
_journal_paper_doi 10.1039/C8DT02389A
_journal_year 2018
_chemical_formula_moiety 'C52 H48 P4 Pt, 2(C7 H4 N O3 S), 2(C3 H7 N O)'
_chemical_formula_sum 'C72 H70 N4 O8 P4 Pt S2'
_chemical_formula_weight 1502.41
_space_group_crystal_system monoclinic
_space_group_IT_number 14
_space_group_name_Hall '-P 2ybc'
_space_group_name_H-M_alt 'P 1 21/c 1'
_symmetry_space_group_name_Hall '-P 2ybc'
_symmetry_space_group_name_H-M 'P 1 21/c 1'
_atom_sites_solution_hydrogens mixed
_atom_sites_solution_primary dual
_audit_creation_date 2018-03-19
_audit_creation_method
;
Olex2 1.2
(compiled 2017.08.10 svn.r3458 for OlexSys, GUI svn.r5381)
;
_audit_update_record
;
2018-06-06 deposited with the CCDC.
2018-07-24 downloaded from the CCDC.
;
_cell_angle_alpha 90
_cell_angle_beta 102.811(5)
_cell_angle_gamma 90
_cell_formula_units_Z 2
_cell_length_a 12.0410(6)
_cell_length_b 15.8287(7)
_cell_length_c 18.0559(9)
_cell_measurement_reflns_used 3403
_cell_measurement_temperature 293(2)
_cell_measurement_theta_max 25.8500
_cell_measurement_theta_min 3.6880
_cell_volume 3355.7(3)
_computing_cell_refinement 'CrysAlisPro 1.171.38.46 (Rigaku OD, 2015)'
_computing_data_collection 'CrysAlisPro 1.171.38.46 (Rigaku OD, 2015)'
_computing_data_reduction 'CrysAlisPro 1.171.38.46 (Rigaku OD, 2015)'
_computing_molecular_graphics 'Olex2 (Dolomanov et al., 2009)'
_computing_publication_material 'Olex2 (Dolomanov et al., 2009)'
_computing_structure_refinement 'ShelXL (Sheldrick, 2015)'
_computing_structure_solution 'ShelXT (Sheldrick, 2015)'
_diffrn_ambient_temperature 293(2)
_diffrn_detector 'CCD plate'
_diffrn_detector_area_resol_mean 8.0667
_diffrn_detector_type Eos
_diffrn_measured_fraction_theta_full 0.991
_diffrn_measured_fraction_theta_max 0.991
_diffrn_measurement_details
;
List of Runs (angles in degrees, time in seconds):

  # Type    Start    End  Width  t~exp~   \w     \q     \k     \f   Frames
#--------------------------------------------------------------------------
  1  \w     46.00  93.00   1.00   20.00    --   17.28 178.00  60.00   47
  2  \w    -49.00  53.00   1.00   20.00    --   17.28 -19.00   0.00  102
  3  \w    -25.00  23.00   1.00   20.00    --  -19.31 -99.00  30.00   48
;
_diffrn_measurement_device 'four-circle diffractometer'
_diffrn_measurement_device_type 'Xcalibur, Eos'
_diffrn_measurement_method '\w scans'
_diffrn_orient_matrix_type 'CrysAlisPro convention (1999,Acta A55,543-557)'
_diffrn_orient_matrix_UB_11 -0.0140369000
_diffrn_orient_matrix_UB_12 -0.0434258000
_diffrn_orient_matrix_UB_13 0.0014011000
_diffrn_orient_matrix_UB_21 0.0585267000
_diffrn_orient_matrix_UB_22 -0.0106382000
_diffrn_orient_matrix_UB_23 0.0060811000
_diffrn_orient_matrix_UB_31 0.0051331000
_diffrn_orient_matrix_UB_32 0.0031877000
_diffrn_orient_matrix_UB_33 0.0397967000
_diffrn_radiation_monochromator graphite
_diffrn_radiation_probe x-ray
_diffrn_radiation_type MoK\a
_diffrn_radiation_wavelength 0.71073
_diffrn_reflns_av_R_equivalents 0.0364
_diffrn_reflns_av_unetI/netI 0.0718
_diffrn_reflns_Laue_measured_fraction_full 0.991
_diffrn_reflns_Laue_measured_fraction_max 0.991
_diffrn_reflns_limit_h_max 14
_diffrn_reflns_limit_h_min -14
_diffrn_reflns_limit_k_max 12
_diffrn_reflns_limit_k_min -19
_diffrn_reflns_limit_l_max 20
_diffrn_reflns_limit_l_min -22
_diffrn_reflns_number 11914
_diffrn_reflns_point_group_measured_fraction_full 0.991
_diffrn_reflns_point_group_measured_fraction_max 0.991
_diffrn_reflns_theta_full 25.242
_diffrn_reflns_theta_max 25.675
_diffrn_reflns_theta_min 3.176
_diffrn_source 'fine-focus sealed X-ray tube'
_diffrn_source_type 'Enhance (Mo) X-ray Source'
_exptl_absorpt_coefficient_mu 2.307
_exptl_absorpt_correction_T_max 0.815
_exptl_absorpt_correction_T_min 0.658
_exptl_absorpt_correction_type analytical
_exptl_absorpt_process_details
;
CrysAlisPro 1.171.38.46 (Rigaku Oxford Diffraction, 2015)
Analytical numeric absorption correction using a multifaceted crystal
            model based on expressions derived by R.C. Clark & J.S. Reid.
(Clark, R. C. & Reid, J. S. (1995). Acta Cryst. A51, 887-897)
Empirical absorption correction using spherical harmonics,
 implemented in SCALE3 ABSPACK scaling algorithm.
;
_exptl_crystal_colour colourless
_exptl_crystal_colour_primary colourless
_exptl_crystal_density_diffrn 1.487
_exptl_crystal_description prism
_exptl_crystal_F_000 1528
_exptl_crystal_size_max 0.292
_exptl_crystal_size_mid 0.2
_exptl_crystal_size_min 0.114
_refine_diff_density_max 0.910
_refine_diff_density_min -0.401
_refine_diff_density_rms 0.091
_refine_ls_extinction_method none
_refine_ls_goodness_of_fit_ref 1.034
_refine_ls_hydrogen_treatment constr
_refine_ls_matrix_type full
_refine_ls_number_parameters 413
_refine_ls_number_reflns 6314
_refine_ls_number_restraints 61
_refine_ls_restrained_S_all 1.063
_refine_ls_R_factor_all 0.0767
_refine_ls_R_factor_gt 0.0417
_refine_ls_shift/su_max 0.001
_refine_ls_shift/su_mean 0.000
_refine_ls_structure_factor_coef Fsqd
_refine_ls_weighting_details 'w=1/[\s^2^(Fo^2^)+(0.0292P)^2^+0.4167P] where P=(Fo^2^+2Fc^2^)/3'
_refine_ls_weighting_scheme calc
_refine_ls_wR_factor_gt 0.0773
_refine_ls_wR_factor_ref 0.0898
_reflns_Friedel_coverage 0.000
_reflns_number_gt 4237
_reflns_number_total 6314
_reflns_threshold_expression 'I > 2\s(I)'
_cod_data_source_file c8dt02389a2.cif
_cod_data_source_block Compound_VIII
_cod_database_code 7047126
_shelx_shelxl_version_number 2016/6
_chemical_oxdiff_formula 'C66 H58 N2 O6 P4 Pt S2'
_shelx_space_group_comment
;
The symmetry employed for this shelxl refinement is uniquely defined
by the following loop, which should always be used as a source of
symmetry information in preference to the above space-group names.
They are only intended as comments.
;
_shelx_estimated_absorpt_t_max 0.779
_shelx_estimated_absorpt_t_min 0.552
_reflns_odcompleteness_completeness 98.94
_reflns_odcompleteness_iscentric 1
_reflns_odcompleteness_theta 25.63
_olex2_refinement_description
;
1. Fixed Uiso
 At 1.2 times of:
  All C(H) groups, All C(H,H) groups
 At 1.5 times of:
  All C(H,H,H) groups
2. Restrained distances
 N2-C34
 1.36 with sigma of 0.02
 C34-O4
 1.22 with sigma of 0.01
 C24-C23
 1.39 with sigma of 0.01
 C25-C24
 1.39 with sigma of 0.01
 C33-C28
 1.395 with sigma of 0.004
 C29-C30
 1.395 with sigma of 0.004
 C33-C32
 1.395 with sigma of 0.004
 C30-C31
 1.395 with sigma of 0.004
 C28-C29
 1.395 with sigma of 0.004
 C32-C31
 1.395 with sigma of 0.004
 N2-C35 \\sim N2-C36
 with sigma of 0.02
3. Restrained planarity
 O4, N2, C34, C35, C36
 with sigma of 0.1
4. Uiso/Uaniso restraints and constraints
O4 \\sim N2 \\sim C34 \\sim C35 \\sim C36: within 2A with sigma of 0.04 and
sigma for terminal atoms of 0.08
5. Rigid body (RIGU) restrains
 O4, N2, C34, C35, C36
 with sigma for 1-2 distances of 0.004 and sigma for 1-3 distances of 0.004
6.a Riding coordinates:
 C35(H35A,H35B,H35C)
6.b Secondary CH2 refined with riding coordinates:
 C1(H1A,H1B), C2(H2A,H2B)
6.c Aromatic/amide H refined with riding coordinates:
 C4(H4), C5(H5), C6(H6), C7(H7), C8(H8), C10(H10), C11(H11), C12(H12),
 C13(H13), C14(H14), C16(H16), C17(H17), C18(H18), C19(H19), C20(H20), C22(H22),
  C23(H23), C24(H24), C25(H25), C26(H26), C29(H29), C30(H30), C31(H31),
 C32(H32), C34(H34)
6.d Idealised Me refined as rotating group:
 C36(H36A,H36B,H36C)
;
_olex2_submission_special_instructions 'No special instructions were received'
_oxdiff_exptl_absorpt_empirical_details
;
Empirical correction (ABSPACK) includes:
- Absorption correction using spherical harmonics
- Frame scaling
;
_oxdiff_exptl_absorpt_empirical_full_max 1.083
_oxdiff_exptl_absorpt_empirical_full_min 0.944

loop_
_space_group_symop_operation_xyz
'x, y, z'
'-x, y+1/2, -z+1/2'
'-x, -y, -z'
'x, -y-1/2, z-1/2'

loop_
_atom_site_label
_atom_site_type_symbol
_atom_site_fract_x
_atom_site_fract_y
_atom_site_fract_z
_atom_site_U_iso_or_equiv
_atom_site_adp_type
_atom_site_occupancy
_atom_site_site_symmetry_order
_atom_site_calc_flag
_atom_site_refinement_flags_posn
_atom_site_refinement_flags_adp
_atom_site_refinement_flags_occupancy
Pt1 Pt 0.500000 0.500000 0.500000 0.03185(9) Uani 1 2 d S T P
P1 P 0.35617(10) 0.50121(10) 0.56722(6) 0.0334(3) Uani 1 1 d . . .
P2 P 0.53628(12) 0.36811(9) 0.55727(7) 0.0379(3) Uani 1 1 d . . .
C1 C 0.4096(4) 0.3343(4) 0.5912(3) 0.0507(15) Uani 1 1 d . . .
H1A H 0.388405 0.277718 0.572750 0.061 Uiso 1 1 calc R . .
H1B H 0.428408 0.332335 0.646276 0.061 Uiso 1 1 calc R . .
C2 C 0.3095(4) 0.3925(3) 0.5653(3) 0.0398(13) Uani 1 1 d . . .
H2A H 0.256459 0.385987 0.598248 0.048 Uiso 1 1 calc R . .
H2B H 0.270215 0.377593 0.514087 0.048 Uiso 1 1 calc R . .
C3 C 0.2259(4) 0.5610(3) 0.5379(3) 0.0358(12) Uani 1 1 d . . .
C4 C 0.1541(5) 0.5439(4) 0.4682(3) 0.0466(14) Uani 1 1 d . . .
H4 H 0.173270 0.502659 0.436598 0.056 Uiso 1 1 calc R . .
C5 C 0.0537(5) 0.5888(4) 0.4462(3) 0.0598(17) Uani 1 1 d . . .
H5 H 0.005753 0.577687 0.399311 0.072 Uiso 1 1 calc R . .
C6 C 0.0239(5) 0.6485(4) 0.4917(3) 0.0530(16) Uani 1 1 d . . .
H6 H -0.043745 0.678360 0.475903 0.064 Uiso 1 1 calc R . .
C7 C 0.0934(5) 0.6651(4) 0.5610(3) 0.0644(19) Uani 1 1 d . . .
H7 H 0.072670 0.705600 0.592773 0.077 Uiso 1 1 calc R . .
C8 C 0.1935(5) 0.6218(4) 0.5835(3) 0.0528(16) Uani 1 1 d . . .
H8 H 0.240741 0.633662 0.630502 0.063 Uiso 1 1 calc R . .
C9 C 0.4102(4) 0.5283(3) 0.6659(3) 0.0376(13) Uani 1 1 d . . .
C10 C 0.3622(5) 0.4944(4) 0.7219(3) 0.0514(15) Uani 1 1 d . . .
H10 H 0.303149 0.455553 0.709228 0.062 Uiso 1 1 calc R . .
C11 C 0.4018(6) 0.5181(5) 0.7971(3) 0.068(2) Uani 1 1 d . . .
H11 H 0.369823 0.494735 0.834761 0.082 Uiso 1 1 calc R . .
C12 C 0.4887(6) 0.5764(5) 0.8160(3) 0.074(2) Uani 1 1 d . . .
H12 H 0.515248 0.592196 0.866468 0.088 Uiso 1 1 calc R . .
C13 C 0.5357(5) 0.6110(5) 0.7610(4) 0.076(2) Uani 1 1 d . . .
H13 H 0.593586 0.650863 0.773593 0.091 Uiso 1 1 calc R . .
C14 C 0.4966(5) 0.5862(4) 0.6859(3) 0.0546(16) Uani 1 1 d . . .
H14 H 0.529529 0.609217 0.648535 0.065 Uiso 1 1 calc R . .
C15 C 0.5650(4) 0.2819(3) 0.4984(3) 0.0393(13) Uani 1 1 d . . .
C16 C 0.4764(5) 0.2529(4) 0.4409(3) 0.0554(16) Uani 1 1 d . . .
H16 H 0.404394 0.276870 0.434232 0.066 Uiso 1 1 calc R . .
C17 C 0.4954(6) 0.1891(5) 0.3942(4) 0.071(2) Uani 1 1 d . . .
H17 H 0.435514 0.169188 0.356499 0.086 Uiso 1 1 calc R . .
C18 C 0.6018(6) 0.1538(4) 0.4023(4) 0.073(2) Uani 1 1 d . . .
H18 H 0.613903 0.110289 0.370452 0.088 Uiso 1 1 calc R . .
C19 C 0.6905(6) 0.1837(4) 0.4582(4) 0.0682(19) Uani 1 1 d . . .
H19 H 0.763040 0.160880 0.463586 0.082 Uiso 1 1 calc R . .
C20 C 0.6716(5) 0.2471(4) 0.5060(3) 0.0518(15) Uani 1 1 d . . .
H20 H 0.731473 0.266616 0.543860 0.062 Uiso 1 1 calc R . .
C21 C 0.6479(5) 0.3665(4) 0.6430(3) 0.0489(15) Uani 1 1 d . . .
C22 C 0.6744(6) 0.2910(5) 0.6812(3) 0.072(2) Uani 1 1 d . . .
H22 H 0.638654 0.241152 0.661707 0.087 Uiso 1 1 calc R . .
C23 C 0.7552(7) 0.2908(6) 0.7492(4) 0.098(3) Uani 1 1 d D . .
H23 H 0.773800 0.240022 0.774902 0.118 Uiso 1 1 calc R . .
C24 C 0.8078(7) 0.3630(6) 0.7794(4) 0.094(3) Uani 1 1 d D . .
H24 H 0.861748 0.362100 0.825054 0.113 Uiso 1 1 calc R . .
C25 C 0.7792(6) 0.4372(6) 0.7405(4) 0.084(2) Uani 1 1 d D . .
H25 H 0.813112 0.487463 0.760647 0.100 Uiso 1 1 calc R . .
C26 C 0.7019(5) 0.4383(5) 0.6731(3) 0.0575(17) Uani 1 1 d . . .
H26 H 0.685483 0.489081 0.647004 0.069 Uiso 1 1 calc R . .
S1 S 0.83431(16) 0.77128(14) 0.77885(12) 0.0843(7) Uani 1 1 d . . .
O1 O 0.7716(4) 0.6339(3) 0.6153(2) 0.0882(16) Uani 1 1 d . . .
O2 O 0.8699(5) 0.8559(4) 0.7772(3) 0.130(2) Uani 1 1 d . . .
O3 O 0.7744(4) 0.7541(4) 0.8388(3) 0.125(2) Uani 1 1 d . . .
N1 N 0.7635(4) 0.7399(4) 0.6986(3) 0.0829(19) Uani 1 1 d . . .
C27 C 0.8118(5) 0.6735(5) 0.6729(3) 0.0630(18) Uani 1 1 d . . .
C28 C 0.9219(4) 0.6486(3) 0.7243(3) 0.0455(14) Uani 1 1 d D . .
C29 C 0.9940(5) 0.5823(4) 0.7175(3) 0.0626(18) Uani 1 1 d D . .
H29 H 0.978774 0.548137 0.674540 0.075 Uiso 1 1 calc R . .
C30 C 1.0889(5) 0.5669(4) 0.7750(3) 0.077(2) Uani 1 1 d D . .
H30 H 1.136282 0.521396 0.771543 0.092 Uiso 1 1 calc R . .
C31 C 1.1130(6) 0.6198(4) 0.8377(4) 0.085(2) Uani 1 1 d D . .
H31 H 1.178501 0.610162 0.875042 0.102 Uiso 1 1 calc R . .
C32 C 1.0426(5) 0.6868(4) 0.8466(3) 0.074(2) Uani 1 1 d D . .
H32 H 1.057606 0.720736 0.889728 0.089 Uiso 1 1 calc R . .
C33 C 0.9488(4) 0.7001(4) 0.7877(3) 0.0521(16) Uani 1 1 d D . .
O4 O -0.0304(7) 0.1209(6) 0.4611(5) 0.188(4) Uani 1 1 d D U .
N2 N 0.1593(8) 0.0959(5) 0.4882(5) 0.114(3) Uani 1 1 d D U .
C34 C 0.0708(10) 0.1190(10) 0.4535(10) 0.267(8) Uani 1 1 d D U .
H34 H 0.077022 0.142367 0.407302 0.320 Uiso 1 1 calc R . .
C35 C 0.2629(12) 0.0871(13) 0.4720(10) 0.314(10) Uani 1 1 d D U .
H35A H 0.320048 0.107023 0.514198 0.472 Uiso 1 1 d R . .
H35B H 0.264878 0.120243 0.427838 0.472 Uiso 1 1 d R . .
H35C H 0.277308 0.028923 0.462278 0.472 Uiso 1 1 d R . .
C36 C 0.1741(15) 0.0632(11) 0.5615(7) 0.280(9) Uani 1 1 d D U .
H36A H 0.205807 0.105975 0.597805 0.419 Uiso 1 1 calc GR . .
H36B H 0.224782 0.015725 0.567049 0.419 Uiso 1 1 calc GR . .
H36C H 0.101738 0.045524 0.570161 0.419 Uiso 1 1 calc GR . .

loop_
_atom_site_aniso_label
_atom_site_aniso_U_11
_atom_site_aniso_U_22
_atom_site_aniso_U_33
_atom_site_aniso_U_23
_atom_site_aniso_U_13
_atom_site_aniso_U_12
Pt1 0.03163(16) 0.02910(15) 0.03650(15) 0.00465(15) 0.01114(11) 0.00091(16)
P1 0.0308(7) 0.0341(7) 0.0367(6) 0.0039(7) 0.0105(5) -0.0008(8)
P2 0.0375(8) 0.0318(8) 0.0464(8) 0.0081(6) 0.0133(6) 0.0020(7)
C1 0.051(4) 0.040(4) 0.068(4) 0.013(3) 0.028(3) -0.001(3)
C2 0.042(3) 0.031(3) 0.048(3) 0.006(2) 0.012(3) -0.003(3)
C3 0.033(3) 0.038(3) 0.038(3) 0.006(2) 0.012(2) 0.002(3)
C4 0.041(3) 0.045(4) 0.051(3) -0.003(3) 0.005(3) 0.004(3)
C5 0.045(4) 0.063(5) 0.061(4) -0.002(3) -0.010(3) 0.009(3)
C6 0.040(4) 0.054(4) 0.064(4) 0.011(3) 0.009(3) 0.013(3)
C7 0.069(5) 0.067(5) 0.060(4) -0.005(3) 0.020(4) 0.023(4)
C8 0.047(4) 0.062(5) 0.045(3) -0.002(3) 0.002(3) 0.017(3)
C9 0.033(3) 0.039(3) 0.040(3) 0.004(2) 0.006(2) 0.002(3)
C10 0.052(3) 0.063(4) 0.039(3) 0.002(3) 0.010(2) -0.003(3)
C11 0.077(5) 0.087(7) 0.041(3) 0.010(3) 0.014(3) 0.011(4)
C12 0.076(5) 0.094(7) 0.040(4) -0.012(4) -0.009(3) 0.008(5)
C13 0.059(5) 0.086(6) 0.075(5) -0.025(4) -0.004(4) -0.017(4)
C14 0.056(4) 0.056(5) 0.050(4) -0.003(3) 0.008(3) -0.007(3)
C15 0.037(3) 0.035(3) 0.046(3) 0.007(2) 0.008(2) 0.001(3)
C16 0.043(4) 0.043(4) 0.075(4) -0.004(3) 0.003(3) 0.006(3)
C17 0.063(5) 0.055(5) 0.087(5) -0.023(4) -0.004(4) -0.001(4)
C18 0.086(6) 0.053(5) 0.083(5) -0.021(4) 0.027(4) 0.003(4)
C19 0.056(5) 0.051(5) 0.096(5) -0.012(4) 0.014(4) 0.011(4)
C20 0.039(4) 0.049(4) 0.063(4) 0.002(3) 0.002(3) 0.006(3)
C21 0.051(4) 0.055(4) 0.044(3) 0.012(3) 0.017(3) 0.002(3)
C22 0.101(6) 0.060(5) 0.049(4) 0.015(3) 0.002(4) 0.003(4)
C23 0.115(7) 0.110(8) 0.055(5) 0.035(5) -0.010(4) 0.025(6)
C24 0.086(6) 0.139(10) 0.047(4) 0.005(5) -0.009(4) -0.007(6)
C25 0.073(5) 0.110(8) 0.061(5) 0.007(5) -0.001(4) -0.019(5)
C26 0.059(4) 0.064(5) 0.049(4) 0.008(3) 0.011(3) -0.007(4)
S1 0.0556(11) 0.0789(16) 0.1021(14) -0.0531(12) -0.0178(10) 0.0231(11)
O1 0.098(4) 0.091(4) 0.060(3) -0.034(3) -0.017(2) 0.013(3)
O2 0.109(5) 0.068(5) 0.173(5) -0.054(4) -0.054(4) 0.022(4)
O3 0.084(4) 0.171(7) 0.125(4) -0.082(4) 0.032(3) 0.029(4)
N1 0.058(4) 0.082(5) 0.090(4) -0.036(4) -0.024(3) 0.027(3)
C27 0.060(4) 0.072(5) 0.052(4) -0.014(4) 0.001(3) 0.008(4)
C28 0.045(4) 0.047(4) 0.047(3) -0.014(3) 0.014(3) 0.001(3)
C29 0.056(4) 0.062(5) 0.073(4) -0.024(4) 0.020(3) 0.004(4)
C30 0.059(5) 0.065(6) 0.103(5) -0.014(4) 0.008(4) 0.018(4)
C31 0.065(5) 0.089(7) 0.088(5) -0.017(5) -0.013(4) 0.023(5)
C32 0.049(4) 0.080(6) 0.084(5) -0.032(4) -0.007(4) 0.012(4)
C33 0.043(4) 0.054(4) 0.057(4) -0.017(3) 0.008(3) 0.000(3)
O4 0.162(7) 0.197(10) 0.191(6) -0.008(6) 0.009(6) 0.061(7)
N2 0.107(6) 0.099(7) 0.122(6) -0.028(5) -0.005(5) 0.016(5)
C34 0.156(10) 0.210(17) 0.375(17) -0.060(13) -0.069(11) 0.078(13)
C35 0.157(11) 0.37(3) 0.44(2) -0.07(2) 0.111(14) -0.113(13)
C36 0.43(2) 0.25(2) 0.150(10) -0.008(11) 0.043(12) 0.005(18)

loop_
_atom_type_symbol
_atom_type_description
_atom_type_scat_dispersion_real
_atom_type_scat_dispersion_imag
_atom_type_scat_source
C C 0.0033 0.0016 'International Tables Vol C Tables 4.2.6.8 and 6.1.1.4'
H H 0.0000 0.0000 'International Tables Vol C Tables 4.2.6.8 and 6.1.1.4'
N N 0.0061 0.0033 'International Tables Vol C Tables 4.2.6.8 and 6.1.1.4'
O O 0.0106 0.0060 'International Tables Vol C Tables 4.2.6.8 and 6.1.1.4'
P P 0.1023 0.0942 'International Tables Vol C Tables 4.2.6.8 and 6.1.1.4'
Pt Pt -1.7033 8.3905 'International Tables Vol C Tables 4.2.6.8 and 6.1.1.4'
S S 0.1246 0.1234 'International Tables Vol C Tables 4.2.6.8 and 6.1.1.4'

loop_
_exptl_crystal_face_index_h
_exptl_crystal_face_index_k
_exptl_crystal_face_index_l
_exptl_crystal_face_perp_dist
-14 10 13 0.0623
15 10 -1 0.0674
1 -17 16 0.0718
-17 -1 10 0.0466
-8 -3 -19 0.1456
-6 1 25 0.1049
17 3 -5 0.0478
4 15 17 0.1206
8 20 -2 0.0967
6 9 -23 0.0992
-8 -20 3 0.1082
-7 -13 20 0.0823
-14 10 -3 0.0749
10 -7 -21 0.1046
13 -9 7 0.0829
-17 -3 11 0.0518
-15 -9 9 0.0608

loop_
_geom_angle_atom_site_label_1
_geom_angle_atom_site_label_2
_geom_angle_atom_site_label_3
_geom_angle
_geom_angle_site_symmetry_1
_geom_angle_site_symmetry_3
P1 Pt1 P1 180.0 . 3_666
P1 Pt1 P2 97.84(5) . 3_666
P1 Pt1 P2 97.84(5) 3_666 .
P1 Pt1 P2 82.16(5) 3_666 3_666
P1 Pt1 P2 82.16(5) . .
P2 Pt1 P2 180.0 3_666 .
C2 P1 Pt1 104.28(17) . .
C2 P1 C3 104.3(2) . .
C3 P1 Pt1 123.33(15) . .
C9 P1 Pt1 111.68(17) . .
C9 P1 C2 106.7(2) . .
C9 P1 C3 105.3(2) . .
C1 P2 Pt1 108.66(18) . .
C15 P2 Pt1 117.18(16) . .
C15 P2 C1 104.9(3) . .
C15 P2 C21 106.8(3) . .
C21 P2 Pt1 115.0(2) . .
C21 P2 C1 102.9(2) . .
P2 C1 H1A 109.1 . .
P2 C1 H1B 109.1 . .
H1A C1 H1B 107.8 . .
C2 C1 P2 112.5(4) . .
C2 C1 H1A 109.1 . .
C2 C1 H1B 109.1 . .
P1 C2 H2A 109.5 . .
P1 C2 H2B 109.5 . .
C1 C2 P1 110.6(4) . .
C1 C2 H2A 109.5 . .
C1 C2 H2B 109.5 . .
H2A C2 H2B 108.1 . .
C4 C3 P1 119.3(4) . .
C8 C3 P1 122.2(4) . .
C8 C3 C4 118.5(5) . .
C3 C4 H4 120.3 . .
C5 C4 C3 119.4(5) . .
C5 C4 H4 120.3 . .
C4 C5 H5 119.4 . .
C6 C5 C4 121.2(6) . .
C6 C5 H5 119.4 . .
C5 C6 H6 120.0 . .
C5 C6 C7 119.9(6) . .
C7 C6 H6 120.0 . .
C6 C7 H7 120.2 . .
C8 C7 C6 119.7(6) . .
C8 C7 H7 120.2 . .
C3 C8 H8 119.3 . .
C7 C8 C3 121.3(5) . .
C7 C8 H8 119.3 . .
C10 C9 P1 120.8(4) . .
C14 C9 P1 120.3(4) . .
C14 C9 C10 118.8(5) . .
C9 C10 H10 119.9 . .
C9 C10 C11 120.2(6) . .
C11 C10 H10 119.9 . .
C10 C11 H11 120.0 . .
C12 C11 C10 120.0(6) . .
C12 C11 H11 120.0 . .
C11 C12 H12 119.9 . .
C13 C12 C11 120.2(6) . .
C13 C12 H12 119.9 . .
C12 C13 H13 120.3 . .
C12 C13 C14 119.5(6) . .
C14 C13 H13 120.3 . .
C9 C14 C13 121.3(5) . .
C9 C14 H14 119.4 . .
C13 C14 H14 119.4 . .
C16 C15 P2 118.2(4) . .
C20 C15 P2 122.7(4) . .
C20 C15 C16 119.0(5) . .
C15 C16 H16 120.0 . .
C17 C16 C15 120.0(6) . .
C17 C16 H16 120.0 . .
C16 C17 H17 119.6 . .
C16 C17 C18 120.9(6) . .
C18 C17 H17 119.6 . .
C17 C18 H18 120.3 . .
C17 C18 C19 119.4(6) . .
C19 C18 H18 120.3 . .
C18 C19 H19 120.0 . .
C20 C19 C18 120.0(6) . .
C20 C19 H19 120.0 . .
C15 C20 C19 120.7(6) . .
C15 C20 H20 119.6 . .
C19 C20 H20 119.6 . .
C22 C21 P2 119.0(5) . .
C26 C21 P2 121.8(5) . .
C26 C21 C22 119.1(6) . .
C21 C22 H22 120.6 . .
C21 C22 C23 118.9(7) . .
C23 C22 H22 120.6 . .
C22 C23 H23 119.2 . .
C24 C23 C22 121.7(7) . .
C24 C23 H23 119.2 . .
C23 C24 H24 120.9 . .
C23 C24 C25 118.2(7) . .
C25 C24 H24 120.9 . .
C24 C25 H25 119.6 . .
C26 C25 C24 120.9(8) . .
C26 C25 H25 119.6 . .
C21 C26 H26 119.4 . .
C25 C26 C21 121.2(7) . .
C25 C26 H26 119.4 . .
O2 S1 O3 113.4(4) . .
O2 S1 N1 112.5(4) . .
O2 S1 C33 112.0(3) . .
O3 S1 N1 111.4(3) . .
O3 S1 C33 108.7(3) . .
N1 S1 C33 97.7(3) . .
C27 N1 S1 112.1(4) . .
O1 C27 N1 125.5(6) . .
O1 C27 C28 121.7(6) . .
N1 C27 C28 112.7(5) . .
C29 C28 C27 129.3(5) . .
C33 C28 C27 111.9(5) . .
C33 C28 C29 118.8(5) . .
C28 C29 H29 120.1 . .
C30 C29 C28 119.8(5) . .
C30 C29 H29 120.1 . .
C29 C30 H30 120.2 . .
C29 C30 C31 119.7(6) . .
C31 C30 H30 120.2 . .
C30 C31 H31 118.9 . .
C30 C31 C32 122.2(6) . .
C32 C31 H31 118.9 . .
C31 C32 H32 121.9 . .
C33 C32 C31 116.2(5) . .
C33 C32 H32 121.9 . .
C28 C33 S1 105.5(4) . .
C28 C33 C32 123.2(5) . .
C32 C33 S1 130.9(4) . .
C34 N2 C35 133.8(14) . .
C34 N2 C36 122.3(14) . .
C35 N2 C36 103.8(12) . .
O4 C34 H34 111.2 . .
N2 C34 O4 137.7(18) . .
N2 C34 H34 111.2 . .
N2 C35 H35A 109.1 . .
N2 C35 H35B 108.5 . .
N2 C35 H35C 110.7 . .
H35A C35 H35B 109.5 . .
H35A C35 H35C 109.5 . .
H35B C35 H35C 109.5 . .
N2 C36 H36A 109.5 . .
N2 C36 H36B 109.5 . .
N2 C36 H36C 109.5 . .
H36A C36 H36B 109.5 . .
H36A C36 H36C 109.5 . .
H36B C36 H36C 109.5 . .

loop_
_geom_bond_atom_site_label_1
_geom_bond_atom_site_label_2
_geom_bond_distance
_geom_bond_site_symmetry_2
Pt1 P1 2.3249(11) .
Pt1 P1 2.3249(11) 3_666
Pt1 P2 2.3277(14) 3_666
Pt1 P2 2.3277(14) .
P1 C2 1.807(5) .
P1 C3 1.809(5) .
P1 C9 1.807(5) .
P2 C1 1.845(5) .
P2 C15 1.809(5) .
P2 C21 1.811(6) .
C1 H1A 0.9700 .
C1 H1B 0.9700 .
C1 C2 1.507(7) .
C2 H2A 0.9700 .
C2 H2B 0.9700 .
C3 C4 1.385(6) .
C3 C8 1.378(7) .
C4 H4 0.9300 .
C4 C5 1.382(7) .
C5 H5 0.9300 .
C5 C6 1.352(8) .
C6 H6 0.9300 .
C6 C7 1.368(7) .
C7 H7 0.9300 .
C7 C8 1.367(7) .
C8 H8 0.9300 .
C9 C10 1.380(7) .
C9 C14 1.373(7) .
C10 H10 0.9300 .
C10 C11 1.387(8) .
C11 H11 0.9300 .
C11 C12 1.380(9) .
C12 H12 0.9300 .
C12 C13 1.362(8) .
C13 H13 0.9300 .
C13 C14 1.390(7) .
C14 H14 0.9300 .
C15 C16 1.391(7) .
C15 C20 1.375(7) .
C16 H16 0.9300 .
C16 C17 1.367(8) .
C17 H17 0.9300 .
C17 C18 1.375(8) .
C18 H18 0.9300 .
C18 C19 1.380(8) .
C19 H19 0.9300 .
C19 C20 1.375(8) .
C20 H20 0.9300 .
C21 C22 1.382(8) .
C21 C26 1.361(8) .
C22 H22 0.9300 .
C22 C23 1.387(8) .
C23 H23 0.9300 .
C23 C24 1.361(7) .
C24 H24 0.9300 .
C24 C25 1.372(7) .
C25 H25 0.9300 .
C25 C26 1.359(8) .
C26 H26 0.9300 .
S1 O2 1.409(6) .
S1 O3 1.453(6) .
S1 N1 1.589(5) .
S1 C33 1.761(6) .
O1 C27 1.219(7) .
N1 C27 1.335(8) .
C27 C28 1.492(7) .
C28 C29 1.386(4) .
C28 C33 1.383(4) .
C29 H29 0.9300 .
C29 C30 1.383(4) .
C30 H30 0.9300 .
C30 C31 1.386(4) .
C31 H31 0.9300 .
C31 C32 1.388(4) .
C32 H32 0.9300 .
C32 C33 1.386(4) .
O4 C34 1.257(9) .
N2 C34 1.169(11) .
N2 C35 1.350(12) .
N2 C36 1.395(11) .
C34 H34 0.9300 .
C35 H35A 0.9600 .
C35 H35B 0.9600 .
C35 H35C 0.9599 .
C36 H36A 0.9600 .
C36 H36B 0.9600 .
C36 H36C 0.9600 .

loop_
_geom_torsion_atom_site_label_1
_geom_torsion_atom_site_label_2
_geom_torsion_atom_site_label_3
_geom_torsion_atom_site_label_4
_geom_torsion
Pt1 P1 C2 C1 51.3(4)
Pt1 P1 C3 C4 60.6(5)
Pt1 P1 C3 C8 -121.3(4)
Pt1 P1 C9 C10 -147.3(4)
Pt1 P1 C9 C14 35.7(5)
Pt1 P2 C1 C2 7.7(5)
Pt1 P2 C15 C16 -68.4(4)
Pt1 P2 C15 C20 108.4(4)
Pt1 P2 C21 C22 179.3(4)
Pt1 P2 C21 C26 3.2(5)
P1 C3 C4 C5 179.1(4)
P1 C3 C8 C7 -178.5(5)
P1 C9 C10 C11 -177.7(5)
P1 C9 C14 C13 176.9(5)
P2 C1 C2 P1 -38.0(5)
P2 C15 C16 C17 178.7(5)
P2 C15 C20 C19 -177.6(5)
P2 C21 C22 C23 -176.2(5)
P2 C21 C26 C25 174.8(5)
C1 P2 C15 C16 52.1(5)
C1 P2 C15 C20 -131.0(5)
C1 P2 C21 C22 61.3(5)
C1 P2 C21 C26 -114.8(5)
C2 P1 C3 C4 -57.6(5)
C2 P1 C3 C8 120.5(5)
C2 P1 C9 C10 -34.0(5)
C2 P1 C9 C14 149.0(5)
C3 P1 C2 C1 -178.1(3)
C3 P1 C9 C10 76.5(5)
C3 P1 C9 C14 -100.5(5)
C3 C4 C5 C6 -0.5(9)
C4 C3 C8 C7 -0.4(9)
C4 C5 C6 C7 -0.4(10)
C5 C6 C7 C8 0.9(10)
C6 C7 C8 C3 -0.5(10)
C8 C3 C4 C5 0.9(8)
C9 P1 C2 C1 -67.0(4)
C9 P1 C3 C4 -169.7(4)
C9 P1 C3 C8 8.4(5)
C9 C10 C11 C12 0.6(10)
C10 C9 C14 C13 -0.2(9)
C10 C11 C12 C13 0.1(11)
C11 C12 C13 C14 -0.9(11)
C12 C13 C14 C9 0.9(10)
C14 C9 C10 C11 -0.6(9)
C15 P2 C1 C2 -118.4(4)
C15 P2 C21 C22 -48.8(5)
C15 P2 C21 C26 135.0(5)
C15 C16 C17 C18 -1.2(10)
C16 C15 C20 C19 -0.8(9)
C16 C17 C18 C19 -0.2(11)
C17 C18 C19 C20 1.1(11)
C18 C19 C20 C15 -0.6(10)
C20 C15 C16 C17 1.7(9)
C21 P2 C1 C2 130.0(4)
C21 P2 C15 C16 160.9(4)
C21 P2 C15 C20 -22.2(5)
C21 C22 C23 C24 0.7(12)
C22 C21 C26 C25 -1.3(9)
C22 C23 C24 C25 -0.1(13)
C23 C24 C25 C26 -1.2(12)
C24 C25 C26 C21 2.0(10)
C26 C21 C22 C23 0.0(9)
S1 N1 C27 O1 175.1(6)
S1 N1 C27 C28 -2.5(8)
O1 C27 C28 C29 0.4(11)
O1 C27 C28 C33 -177.4(6)
O2 S1 N1 C27 120.8(6)
O2 S1 C33 C28 -120.9(5)
O2 S1 C33 C32 66.0(7)
O3 S1 N1 C27 -110.5(6)
O3 S1 C33 C28 113.0(4)
O3 S1 C33 C32 -60.1(7)
N1 S1 C33 C28 -2.8(5)
N1 S1 C33 C32 -175.9(7)
N1 C27 C28 C29 178.1(7)
N1 C27 C28 C33 0.3(8)
C27 C28 C29 C30 -175.5(6)
C27 C28 C33 S1 1.7(6)
C27 C28 C33 C32 175.5(6)
C28 C29 C30 C31 -2.1(11)
C29 C28 C33 S1 -176.3(5)
C29 C28 C33 C32 -2.5(9)
C29 C30 C31 C32 2.4(12)
C30 C31 C32 C33 -2.5(11)
C31 C32 C33 S1 174.7(6)
C31 C32 C33 C28 2.6(10)
C33 S1 N1 C27 3.1(6)
C33 C28 C29 C30 2.2(9)
C35 N2 C34 O4 170.5(18)
C36 N2 C34 O4 -4(3)

loop_
_exptl_oxdiff_crystal_face_indexfrac_h
_exptl_oxdiff_crystal_face_indexfrac_k
_exptl_oxdiff_crystal_face_indexfrac_l
_exptl_oxdiff_crystal_face_x
_exptl_oxdiff_crystal_face_y
_exptl_oxdiff_crystal_face_z
-13.9716 9.9796 12.9694 -0.2191 -0.8450 0.4762
14.9591 9.9654 -0.9924 -0.6441 0.7635 0.0691
1.0102 -16.9503 15.9459 0.7442 0.3364 0.5857
-16.9585 -0.9886 9.9720 0.2949 -0.9214 0.3067
-7.9824 -2.9909 -18.9479 0.2154 -0.5506 -0.8046
-5.9830 1.0033 24.9306 0.0753 -0.2092 0.9646
16.9581 2.9837 -4.9850 -0.3746 0.9304 -0.1018
3.9842 14.9586 16.9601 -0.6818 0.1772 0.7431
7.9692 19.9401 -1.9840 -0.9806 0.2422 0.0255
5.9773 8.9689 -22.9308 -0.5055 0.1150 -0.8533
-7.9690 -19.9400 2.9812 0.9819 -0.2361 0.0142
-6.9731 -12.9576 19.9372 0.6885 -0.1490 0.7163
-13.9740 9.9774 -2.9857 -0.2413 -0.9421 -0.1587
9.9779 -6.9875 -20.9452 0.1340 0.5309 -0.8046
12.9763 -8.9792 6.9750 0.2176 0.8974 0.3156
-16.9572 -2.9828 10.9682 0.3829 -0.8940 0.3399
-14.9585 -8.9671 8.9705 0.6119 -0.7255 0.2516
